data_4038209
loop_
_publ_author_name
'Helberg, Julian'
'Amp\&sler, Torsten'
'Zipse, Hendrik'

_publ_section_title
;
 Pyridinyl Amide Ion Pairs as Lewis Base Organocatalysts.
;
_journal_name_full 'The Journal of organic chemistry'
_journal_paper_doi 10.1021/acs.joc.0c00114
_journal_year 2020
_chemical_formula_moiety 'C24 H20 P, C12 H11 N2 O3 S'
_chemical_formula_sum 'C36 H31 N2 O3 P S'
_chemical_formula_weight 602.66
_chemical_name_common 449b
_space_group_crystal_system monoclinic
_space_group_IT_number 14
_space_group_name_Hall '-P 2ybc'
_space_group_name_H-M_alt 'P 1 21/c 1'
_atom_sites_solution_hydrogens geom
_audit_block_code C24H20P_C12H11N2O3S_wv467_zipse
_audit_creation_method 'APEX3 v2017.3-0'
_audit_update_record 05-Oct-18
_cell_angle_alpha 90
_cell_angle_beta 94.7690(10)
_cell_angle_gamma 90
_cell_formula_units_Z 4
_cell_length_a 9.8948(3)
_cell_length_b 11.5408(3)
_cell_length_c 26.9578(7)
_cell_measurement_reflns_used 9784
_cell_measurement_temperature 298.(2)
_cell_measurement_theta_max 26.7976
_cell_measurement_theta_min 2.6621
_cell_volume 3067.76(15)
_computing_cell_refinement 'SAINT V8.38A (Bruker AXS Inc., 2017)'
_computing_data_collection 'APEX3 v2016.5-0, Bruker AXS (2016)'
_computing_data_reduction 'SAINT V8.38A (Bruker AXS Inc., 2017)'
_computing_molecular_graphics 'shelXle (C.B. Huebschle, rev 833)'
_computing_structure_refinement 'SHELXL-2016/6 (Sheldrick, 2016)'
_computing_structure_solution 'SHELXT 2014/5 (Sheldrick, 2014)'
_diffrn_ambient_temperature 298.(2)
_diffrn_detector_area_resol_mean 7.3910
_diffrn_measured_fraction_theta_full 0.998
_diffrn_measured_fraction_theta_max 0.998
_diffrn_measurement_device 'fixed-chi three-circle diffractometer'
_diffrn_measurement_device_type 'Bruker D8 Venture TXS'
_diffrn_measurement_method 'mix of phi and omega scans'
_diffrn_radiation_monochromator 'focusing mirrors'
_diffrn_radiation_type MoK\a
_diffrn_radiation_wavelength 0.71073
_diffrn_reflns_av_R_equivalents 0.0384
_diffrn_reflns_av_unetI/netI 0.0319
_diffrn_reflns_Laue_measured_fraction_full 0.998
_diffrn_reflns_Laue_measured_fraction_max 0.998
_diffrn_reflns_limit_h_max 12
_diffrn_reflns_limit_h_min -12
_diffrn_reflns_limit_k_max 14
_diffrn_reflns_limit_k_min -14
_diffrn_reflns_limit_l_max 34
_diffrn_reflns_limit_l_min -34
_diffrn_reflns_number 32004
_diffrn_reflns_point_group_measured_fraction_full 0.998
_diffrn_reflns_point_group_measured_fraction_max 0.998
_diffrn_reflns_theta_full 25.242
_diffrn_reflns_theta_max 27.103
_diffrn_reflns_theta_min 2.867
_diffrn_source 'rotating anode (TXS)'
_diffrn_source_current 50
_diffrn_source_power 2.5
_diffrn_source_type 'Bruker TXS'
_diffrn_source_voltage 50
_exptl_absorpt_coefficient_mu 0.197
_exptl_absorpt_correction_T_max 0.99
_exptl_absorpt_correction_T_min 0.95
_exptl_absorpt_correction_type multi-scan
_exptl_absorpt_process_details
;
SADABS-2016/2 - Bruker AXS area detector scaling and absorption correction
;
_exptl_crystal_colour colourless
_exptl_crystal_density_diffrn 1.305
_exptl_crystal_density_method 'not measured'
_exptl_crystal_description block
_exptl_crystal_F_000 1264
_exptl_crystal_size_max 0.090
_exptl_crystal_size_mid 0.070
_exptl_crystal_size_min 0.050
_refine_diff_density_max 0.262
_refine_diff_density_min -0.309
_refine_diff_density_rms 0.040
_refine_ls_extinction_method none
_refine_ls_goodness_of_fit_ref 1.030
_refine_ls_hydrogen_treatment constr
_refine_ls_matrix_type full
_refine_ls_number_parameters 389
_refine_ls_number_reflns 6770
_refine_ls_number_restraints 0
_refine_ls_restrained_S_all 1.030
_refine_ls_R_factor_all 0.0653
_refine_ls_R_factor_gt 0.0436
_refine_ls_shift/su_max 0.000
_refine_ls_shift/su_mean 0.000
_refine_ls_structure_factor_coef Fsqd
_refine_ls_weighting_details 'w=1/[\s^2^(Fo^2^)+(0.0440P)^2^+1.4908P] where P=(Fo^2^+2Fc^2^)/3'
_refine_ls_weighting_scheme calc
_refine_ls_wR_factor_gt 0.1044
_refine_ls_wR_factor_ref 0.1165
_reflns_Friedel_coverage 0.000
_reflns_number_gt 5056
_reflns_number_total 6770
_reflns_threshold_expression 'I > 2\s(I)'
_cod_data_source_file jo0c00114_si_002.cif
_cod_data_source_block wv467
_cod_depositor_comments
;
The following automatic conversions were performed:

data item '_exptl_absorpt_correction_type' value 'Multi-Scan' was
changed to 'multi-scan' in accordance with the
/home/data/users/saulius/crontab/automatic-downloads/rss-feeds/ACS/lib/dictionaries/cif_core.dic
dictionary named 'cif_core.dic' version 2.4.2 last updated on
2011-04-26.

Automatic conversion script
Id: cif_fix_values 7556 2019-12-06 15:28:31Z antanas 
;
_cod_database_code 4038209
_shelx_estimated_absorpt_t_min 0.982
_shelx_estimated_absorpt_t_max 0.990
_shelx_space_group_comment
;
The symmetry employed for this shelxl refinement is uniquely defined
by the following loop, which should always be used as a source of
symmetry information in preference to the above space-group names.
They are only intended as comments.
;

loop_
_space_group_symop_operation_xyz
'x, y, z'
'-x, y+1/2, -z+1/2'
'-x, -y, -z'
'x, -y-1/2, z-1/2'

loop_
_atom_site_label
_atom_site_type_symbol
_atom_site_fract_x
_atom_site_fract_y
_atom_site_fract_z
_atom_site_U_iso_or_equiv
_atom_site_adp_type
_atom_site_occupancy
_atom_site_site_symmetry_order
_atom_site_calc_flag
_atom_site_refinement_flags_posn
_atom_site_refinement_flags_adp
_atom_site_refinement_flags_occupancy
_atom_site_disorder_assembly
_atom_site_disorder_group
S1 S 0.81878(5) 0.70342(5) 0.32216(2) 0.04584(14) Uani 1 1 d . . . . .
P1 P 0.54975(5) 0.25302(4) 0.36785(2) 0.03674(13) Uani 1 1 d . . . . .
O1 O 0.91316(17) 0.78682(13) 0.30430(6) 0.0578(4) Uani 1 1 d . . . . .
O2 O 0.74799(18) 0.63297(15) 0.28415(6) 0.0695(5) Uani 1 1 d . . . . .
O3 O 1.15963(18) 0.36865(19) 0.44146(8) 0.0916(7) Uani 1 1 d . . . . .
N1 N 0.70973(17) 0.75636(15) 0.35488(6) 0.0460(4) Uani 1 1 d . . . . .
N2 N 0.8070(2) 0.98254(17) 0.47608(7) 0.0564(5) Uani 1 1 d . . . . .
C1 C 0.74964(19) 0.82961(16) 0.39358(7) 0.0387(4) Uani 1 1 d . . . . .
C2 C 0.6479(2) 0.87687(18) 0.42103(8) 0.0460(5) Uani 1 1 d . . . . .
H2 H 0.557439 0.858592 0.412460 0.055 Uiso 1 1 calc R U . . .
C3 C 0.6813(2) 0.9495(2) 0.46025(8) 0.0533(6) Uani 1 1 d . . . . .
H3 H 0.610672 0.978357 0.477315 0.064 Uiso 1 1 calc R U . . .
C4 C 0.9033(2) 0.93760(19) 0.45012(8) 0.0501(5) Uani 1 1 d . . . . .
H4 H 0.992524 0.958051 0.459830 0.060 Uiso 1 1 calc R U . . .
C5 C 0.8823(2) 0.86389(17) 0.41037(7) 0.0422(5) Uani 1 1 d . . . . .
H5 H 0.955721 0.836436 0.394434 0.051 Uiso 1 1 calc R U . . .
C6 C 0.9197(2) 0.60614(17) 0.36066(7) 0.0401(4) Uani 1 1 d . . . . .
C7 C 0.8698(2) 0.55224(19) 0.40070(8) 0.0494(5) Uani 1 1 d . . . . .
H7 H 0.783029 0.570269 0.409123 0.059 Uiso 1 1 calc R U . . .
C8 C 0.9462(2) 0.4715(2) 0.42880(9) 0.0547(6) Uani 1 1 d . . . . .
H8 H 0.910896 0.434975 0.455613 0.066 Uiso 1 1 calc R U . . .
C9 C 1.0744(2) 0.4463(2) 0.41659(9) 0.0578(6) Uani 1 1 d . . . . .
C10 C 1.1267(2) 0.5025(2) 0.37715(10) 0.0726(8) Uani 1 1 d . . . . .
H10 H 1.214528 0.486329 0.369315 0.087 Uiso 1 1 calc R U . . .
C11 C 1.0501(2) 0.5818(2) 0.34959(9) 0.0607(6) Uani 1 1 d . . . . .
H11 H 1.086204 0.619518 0.323218 0.073 Uiso 1 1 calc R U . . .
C12 C 1.1057(3) 0.2875(3) 0.47290(12) 0.0886(10) Uani 1 1 d . . . . .
H12A H 1.176147 0.236028 0.485890 0.133 Uiso 1 1 calc R U . . .
H12B H 1.035809 0.243817 0.454486 0.133 Uiso 1 1 calc R U . . .
H12C H 1.068018 0.327038 0.499894 0.133 Uiso 1 1 calc R U . . .
C13 C 0.5838(2) 0.28661(17) 0.43292(7) 0.0396(4) Uani 1 1 d . . . . .
C14 C 0.4841(2) 0.3393(2) 0.45857(8) 0.0524(5) Uani 1 1 d . . . . .
H14 H 0.403533 0.363816 0.441587 0.063 Uiso 1 1 calc R U . . .
C15 C 0.5055(3) 0.3549(2) 0.50960(9) 0.0644(7) Uani 1 1 d . . . . .
H15 H 0.438418 0.388865 0.526945 0.077 Uiso 1 1 calc R U . . .
C16 C 0.6248(3) 0.3207(2) 0.53457(9) 0.0654(7) Uani 1 1 d . . . . .
H16 H 0.639079 0.332656 0.568720 0.078 Uiso 1 1 calc R U . . .
C17 C 0.7232(3) 0.2691(2) 0.50956(9) 0.0632(6) Uani 1 1 d . . . . .
H17 H 0.803846 0.245765 0.526826 0.076 Uiso 1 1 calc R U . . .
C18 C 0.7037(2) 0.25134(19) 0.45878(8) 0.0487(5) Uani 1 1 d . . . . .
H18 H 0.770831 0.215786 0.441996 0.058 Uiso 1 1 calc R U . . .
C19 C 0.44475(19) 0.12562(17) 0.36223(7) 0.0397(4) Uani 1 1 d . . . . .
C20 C 0.3651(2) 0.0949(2) 0.40033(9) 0.0549(6) Uani 1 1 d . . . . .
H20 H 0.369788 0.137813 0.429625 0.066 Uiso 1 1 calc R U . . .
C21 C 0.2792(3) 0.0011(2) 0.39469(11) 0.0704(7) Uani 1 1 d . . . . .
H21 H 0.226340 -0.019418 0.420274 0.084 Uiso 1 1 calc R U . . .
C22 C 0.2713(3) -0.0623(2) 0.35158(11) 0.0713(7) Uani 1 1 d . . . . .
H22 H 0.211532 -0.124422 0.347637 0.086 Uiso 1 1 calc R U . . .
C23 C 0.3510(3) -0.0342(2) 0.31440(10) 0.0771(8) Uani 1 1 d . . . . .
H23 H 0.346932 -0.078596 0.285508 0.093 Uiso 1 1 calc R U . . .
C24 C 0.4381(3) 0.0600(2) 0.31946(8) 0.0620(7) Uani 1 1 d . . . . .
H24 H 0.491900 0.078900 0.293948 0.074 Uiso 1 1 calc R U . . .
C25 C 0.46327(19) 0.37242(17) 0.33681(7) 0.0393(4) Uani 1 1 d . . . . .
C26 C 0.5016(2) 0.48560(18) 0.34938(8) 0.0464(5) Uani 1 1 d . . . . .
H26 H 0.566204 0.498949 0.375829 0.056 Uiso 1 1 calc R U . . .
C27 C 0.4441(2) 0.57818(19) 0.32272(8) 0.0492(5) Uani 1 1 d . . . . .
H27 H 0.470829 0.653557 0.330819 0.059 Uiso 1 1 calc R U . . .
C28 C 0.3469(2) 0.5579(2) 0.28408(8) 0.0502(5) Uani 1 1 d . . . . .
H28 H 0.307245 0.620013 0.266338 0.060 Uiso 1 1 calc R U . . .
C29 C 0.3081(2) 0.4469(2) 0.27156(8) 0.0569(6) Uani 1 1 d . . . . .
H29 H 0.242282 0.434419 0.245416 0.068 Uiso 1 1 calc R U . . .
C30 C 0.3658(2) 0.35332(19) 0.29743(8) 0.0491(5) Uani 1 1 d . . . . .
H30 H 0.339725 0.278211 0.288566 0.059 Uiso 1 1 calc R U . . .
C31 C 0.70630(19) 0.22880(17) 0.34015(7) 0.0389(4) Uani 1 1 d . . . . .
C32 C 0.7721(2) 0.12277(19) 0.34629(8) 0.0472(5) Uani 1 1 d . . . . .
H32 H 0.733210 0.063305 0.363533 0.057 Uiso 1 1 calc R U . . .
C33 C 0.8957(2) 0.1057(2) 0.32670(8) 0.0559(6) Uani 1 1 d . . . . .
H33 H 0.940256 0.035042 0.331131 0.067 Uiso 1 1 calc R U . . .
C34 C 0.9525(2) 0.1934(2) 0.30063(9) 0.0586(6) Uani 1 1 d . . . . .
H34 H 1.035003 0.181441 0.287243 0.070 Uiso 1 1 calc R U . . .
C35 C 0.8879(2) 0.2986(2) 0.29429(9) 0.0576(6) Uani 1 1 d . . . . .
H35 H 0.926921 0.357201 0.276578 0.069 Uiso 1 1 calc R U . . .
C36 C 0.7651(2) 0.31774(19) 0.31414(8) 0.0474(5) Uani 1 1 d . . . . .
H36 H 0.722194 0.389226 0.310172 0.057 Uiso 1 1 calc R U . . .

loop_
_atom_site_aniso_label
_atom_site_aniso_U_11
_atom_site_aniso_U_22
_atom_site_aniso_U_33
_atom_site_aniso_U_23
_atom_site_aniso_U_13
_atom_site_aniso_U_12
S1 0.0521(3) 0.0497(3) 0.0345(3) -0.0004(2) -0.0032(2) 0.0088(2)
P1 0.0380(3) 0.0405(3) 0.0318(2) -0.0007(2) 0.00331(19) -0.0008(2)
O1 0.0697(10) 0.0577(9) 0.0478(9) 0.0129(7) 0.0160(8) 0.0108(8)
O2 0.0821(12) 0.0746(11) 0.0477(9) -0.0177(8) -0.0199(8) 0.0139(9)
O3 0.0564(10) 0.1070(16) 0.1125(16) 0.0657(13) 0.0143(10) 0.0272(10)
N1 0.0396(9) 0.0504(10) 0.0468(10) -0.0028(8) -0.0045(7) 0.0048(8)
N2 0.0646(13) 0.0590(12) 0.0457(10) -0.0066(9) 0.0044(9) 0.0102(10)
C1 0.0386(10) 0.0376(10) 0.0398(10) 0.0081(8) 0.0026(8) 0.0053(8)
C2 0.0369(10) 0.0512(12) 0.0509(12) 0.0092(10) 0.0087(9) 0.0067(9)
C3 0.0588(14) 0.0568(14) 0.0464(12) 0.0043(10) 0.0178(11) 0.0160(11)
C4 0.0501(12) 0.0538(13) 0.0456(12) -0.0028(10) -0.0001(10) 0.0009(10)
C5 0.0373(10) 0.0475(11) 0.0422(11) 0.0008(9) 0.0050(8) 0.0047(9)
C6 0.0415(10) 0.0425(11) 0.0359(10) -0.0014(8) 0.0011(8) 0.0030(8)
C7 0.0396(11) 0.0576(13) 0.0513(13) 0.0072(10) 0.0060(9) 0.0033(10)
C8 0.0482(12) 0.0612(14) 0.0553(13) 0.0207(11) 0.0084(10) 0.0012(11)
C9 0.0460(12) 0.0640(15) 0.0630(15) 0.0215(12) 0.0029(11) 0.0085(11)
C10 0.0473(13) 0.091(2) 0.0817(19) 0.0364(15) 0.0215(13) 0.0227(13)
C11 0.0517(13) 0.0741(16) 0.0585(14) 0.0252(12) 0.0176(11) 0.0126(12)
C12 0.082(2) 0.089(2) 0.097(2) 0.0500(18) 0.0174(17) 0.0294(17)
C13 0.0439(10) 0.0421(10) 0.0327(9) -0.0016(8) 0.0019(8) -0.0019(9)
C14 0.0537(13) 0.0602(14) 0.0432(12) -0.0060(10) 0.0045(10) 0.0070(11)
C15 0.0822(18) 0.0662(16) 0.0470(13) -0.0131(12) 0.0191(13) 0.0024(13)
C16 0.0890(19) 0.0720(17) 0.0346(12) -0.0042(11) 0.0016(12) -0.0099(14)
C17 0.0689(16) 0.0757(17) 0.0426(13) 0.0055(12) -0.0100(11) 0.0010(13)
C18 0.0495(12) 0.0550(13) 0.0413(11) 0.0002(10) 0.0018(9) 0.0018(10)
C19 0.0407(10) 0.0419(11) 0.0363(10) 0.0019(8) 0.0018(8) -0.0012(8)
C20 0.0559(13) 0.0569(13) 0.0542(13) -0.0067(11) 0.0189(11) -0.0075(11)
C21 0.0645(16) 0.0697(17) 0.0808(19) -0.0047(14) 0.0295(14) -0.0200(13)
C22 0.0706(17) 0.0640(16) 0.0787(19) 0.0003(14) 0.0036(14) -0.0275(13)
C23 0.105(2) 0.0724(18) 0.0541(15) -0.0163(13) 0.0046(15) -0.0354(16)
C24 0.0819(17) 0.0641(15) 0.0415(12) -0.0073(11) 0.0150(12) -0.0241(13)
C25 0.0385(10) 0.0425(11) 0.0372(10) 0.0006(8) 0.0044(8) -0.0005(8)
C26 0.0440(11) 0.0468(12) 0.0473(12) -0.0047(9) -0.0026(9) -0.0042(9)
C27 0.0524(12) 0.0410(11) 0.0549(13) -0.0007(10) 0.0089(10) -0.0047(9)
C28 0.0600(13) 0.0507(13) 0.0403(11) 0.0111(9) 0.0070(10) 0.0043(10)
C29 0.0670(15) 0.0606(15) 0.0404(12) 0.0045(10) -0.0117(11) -0.0026(12)
C30 0.0577(13) 0.0462(12) 0.0417(11) 0.0001(9) -0.0059(10) -0.0045(10)
C31 0.0414(10) 0.0452(11) 0.0302(9) -0.0012(8) 0.0041(8) -0.0026(8)
C32 0.0511(12) 0.0502(12) 0.0418(11) 0.0064(9) 0.0119(9) 0.0030(10)
C33 0.0527(13) 0.0650(15) 0.0512(13) 0.0041(11) 0.0110(10) 0.0123(11)
C34 0.0447(12) 0.0817(17) 0.0513(13) -0.0002(12) 0.0152(10) 0.0007(12)
C35 0.0566(14) 0.0657(15) 0.0528(13) 0.0037(11) 0.0175(11) -0.0128(12)
C36 0.0539(12) 0.0446(12) 0.0450(12) 0.0006(9) 0.0106(10) -0.0042(10)

loop_
_atom_type_symbol
_atom_type_description
_atom_type_scat_dispersion_real
_atom_type_scat_dispersion_imag
_atom_type_scat_source
C C 0.0033 0.0016 'International Tables Vol C Tables 4.2.6.8 and 6.1.1.4'
H H 0.0000 0.0000 'International Tables Vol C Tables 4.2.6.8 and 6.1.1.4'
N N 0.0061 0.0033 'International Tables Vol C Tables 4.2.6.8 and 6.1.1.4'
O O 0.0106 0.0060 'International Tables Vol C Tables 4.2.6.8 and 6.1.1.4'
P P 0.1023 0.0942 'International Tables Vol C Tables 4.2.6.8 and 6.1.1.4'
S S 0.1246 0.1234 'International Tables Vol C Tables 4.2.6.8 and 6.1.1.4'

loop_
_geom_angle_atom_site_label_1
_geom_angle_atom_site_label_2
_geom_angle_atom_site_label_3
_geom_angle
_geom_angle_site_symmetry_1
_geom_angle_site_symmetry_3
_geom_angle_publ_flag
O2 S1 O1 115.21(11) . . ?
O2 S1 N1 107.58(10) . . ?
O1 S1 N1 114.77(10) . . ?
O2 S1 C6 105.94(10) . . ?
O1 S1 C6 105.47(9) . . ?
N1 S1 C6 107.22(9) . . ?
C25 P1 C31 108.68(9) . . ?
C25 P1 C19 109.82(9) . . ?
C31 P1 C19 110.47(9) . . ?
C25 P1 C13 109.43(9) . . ?
C31 P1 C13 109.89(9) . . ?
C19 P1 C13 108.53(9) . . ?
C9 O3 C12 119.0(2) . . ?
C1 N1 S1 119.82(14) . . ?
C4 N2 C3 114.08(19) . . ?
N1 C1 C2 117.66(18) . . ?
N1 C1 C5 128.13(18) . . ?
C2 C1 C5 114.20(18) . . ?
C3 C2 C1 120.4(2) . . ?
C3 C2 H2 119.8 . . ?
C1 C2 H2 119.8 . . ?
N2 C3 C2 125.5(2) . . ?
N2 C3 H3 117.3 . . ?
C2 C3 H3 117.3 . . ?
N2 C4 C5 125.7(2) . . ?
N2 C4 H4 117.2 . . ?
C5 C4 H4 117.2 . . ?
C4 C5 C1 120.16(19) . . ?
C4 C5 H5 119.9 . . ?
C1 C5 H5 119.9 . . ?
C7 C6 C11 118.86(19) . . ?
C7 C6 S1 121.58(15) . . ?
C11 C6 S1 119.54(16) . . ?
C6 C7 C8 121.3(2) . . ?
C6 C7 H7 119.4 . . ?
C8 C7 H7 119.4 . . ?
C9 C8 C7 119.1(2) . . ?
C9 C8 H8 120.4 . . ?
C7 C8 H8 120.4 . . ?
O3 C9 C8 124.6(2) . . ?
O3 C9 C10 115.4(2) . . ?
C8 C9 C10 119.9(2) . . ?
C11 C10 C9 120.4(2) . . ?
C11 C10 H10 119.8 . . ?
C9 C10 H10 119.8 . . ?
C10 C11 C6 120.4(2) . . ?
C10 C11 H11 119.8 . . ?
C6 C11 H11 119.8 . . ?
O3 C12 H12A 109.5 . . ?
O3 C12 H12B 109.5 . . ?
H12A C12 H12B 109.5 . . ?
O3 C12 H12C 109.5 . . ?
H12A C12 H12C 109.5 . . ?
H12B C12 H12C 109.5 . . ?
C18 C13 C14 119.40(19) . . ?
C18 C13 P1 120.66(15) . . ?
C14 C13 P1 119.69(16) . . ?
C15 C14 C13 119.6(2) . . ?
C15 C14 H14 120.2 . . ?
C13 C14 H14 120.2 . . ?
C16 C15 C14 120.4(2) . . ?
C16 C15 H15 119.8 . . ?
C14 C15 H15 119.8 . . ?
C17 C16 C15 120.3(2) . . ?
C17 C16 H16 119.9 . . ?
C15 C16 H16 119.9 . . ?
C16 C17 C18 120.5(2) . . ?
C16 C17 H17 119.8 . . ?
C18 C17 H17 119.8 . . ?
C17 C18 C13 119.9(2) . . ?
C17 C18 H18 120.1 . . ?
C13 C18 H18 120.1 . . ?
C24 C19 C20 119.17(19) . . ?
C24 C19 P1 120.46(16) . . ?
C20 C19 P1 120.31(16) . . ?
C21 C20 C19 120.1(2) . . ?
C21 C20 H20 120.0 . . ?
C19 C20 H20 120.0 . . ?
C22 C21 C20 120.3(2) . . ?
C22 C21 H21 119.9 . . ?
C20 C21 H21 119.9 . . ?
C23 C22 C21 120.1(2) . . ?
C23 C22 H22 120.0 . . ?
C21 C22 H22 120.0 . . ?
C22 C23 C24 120.4(2) . . ?
C22 C23 H23 119.8 . . ?
C24 C23 H23 119.8 . . ?
C19 C24 C23 120.0(2) . . ?
C19 C24 H24 120.0 . . ?
C23 C24 H24 120.0 . . ?
C30 C25 C26 119.42(19) . . ?
C30 C25 P1 120.54(16) . . ?
C26 C25 P1 119.82(15) . . ?
C27 C26 C25 120.4(2) . . ?
C27 C26 H26 119.8 . . ?
C25 C26 H26 119.8 . . ?
C28 C27 C26 119.5(2) . . ?
C28 C27 H27 120.2 . . ?
C26 C27 H27 120.2 . . ?
C29 C28 C27 120.5(2) . . ?
C29 C28 H28 119.7 . . ?
C27 C28 H28 119.7 . . ?
C28 C29 C30 120.7(2) . . ?
C28 C29 H29 119.7 . . ?
C30 C29 H29 119.7 . . ?
C29 C30 C25 119.5(2) . . ?
C29 C30 H30 120.3 . . ?
C25 C30 H30 120.3 . . ?
C32 C31 C36 119.74(18) . . ?
C32 C31 P1 119.95(15) . . ?
C36 C31 P1 120.26(16) . . ?
C33 C32 C31 120.0(2) . . ?
C33 C32 H32 120.0 . . ?
C31 C32 H32 120.0 . . ?
C34 C33 C32 120.0(2) . . ?
C34 C33 H33 120.0 . . ?
C32 C33 H33 120.0 . . ?
C35 C34 C33 120.4(2) . . ?
C35 C34 H34 119.8 . . ?
C33 C34 H34 119.8 . . ?
C34 C35 C36 120.4(2) . . ?
C34 C35 H35 119.8 . . ?
C36 C35 H35 119.8 . . ?
C35 C36 C31 119.5(2) . . ?
C35 C36 H36 120.3 . . ?
C31 C36 H36 120.3 . . ?

loop_
_geom_bond_atom_site_label_1
_geom_bond_atom_site_label_2
_geom_bond_distance
_geom_bond_site_symmetry_2
_geom_bond_publ_flag
S1 O2 1.4430(16) . ?
S1 O1 1.4509(17) . ?
S1 N1 1.5729(18) . ?
S1 C6 1.778(2) . ?
P1 C25 1.792(2) . ?
P1 C31 1.7964(19) . ?
P1 C19 1.799(2) . ?
P1 C13 1.8008(19) . ?
O3 C9 1.367(3) . ?
O3 C12 1.398(3) . ?
N1 C1 1.375(3) . ?
N2 C4 1.333(3) . ?
N2 C3 1.336(3) . ?
C1 C2 1.408(3) . ?
C1 C5 1.409(3) . ?
C2 C3 1.368(3) . ?
C2 H2 0.9300 . ?
C3 H3 0.9300 . ?
C4 C5 1.371(3) . ?
C4 H4 0.9300 . ?
C5 H5 0.9300 . ?
C6 C7 1.373(3) . ?
C6 C11 1.377(3) . ?
C7 C8 1.385(3) . ?
C7 H7 0.9300 . ?
C8 C9 1.368(3) . ?
C8 H8 0.9300 . ?
C9 C10 1.382(3) . ?
C10 C11 1.368(3) . ?
C10 H10 0.9300 . ?
C11 H11 0.9300 . ?
C12 H12A 0.9600 . ?
C12 H12B 0.9600 . ?
C12 H12C 0.9600 . ?
C13 C18 1.386(3) . ?
C13 C14 1.391(3) . ?
C14 C15 1.386(3) . ?
C14 H14 0.9300 . ?
C15 C16 1.368(4) . ?
C15 H15 0.9300 . ?
C16 C17 1.366(4) . ?
C16 H16 0.9300 . ?
C17 C18 1.382(3) . ?
C17 H17 0.9300 . ?
C18 H18 0.9300 . ?
C19 C24 1.376(3) . ?
C19 C20 1.392(3) . ?
C20 C21 1.377(3) . ?
C20 H20 0.9300 . ?
C21 C22 1.370(4) . ?
C21 H21 0.9300 . ?
C22 C23 1.365(4) . ?
C22 H22 0.9300 . ?
C23 C24 1.387(3) . ?
C23 H23 0.9300 . ?
C24 H24 0.9300 . ?
C25 C30 1.391(3) . ?
C25 C26 1.394(3) . ?
C26 C27 1.384(3) . ?
C26 H26 0.9300 . ?
C27 C28 1.378(3) . ?
C27 H27 0.9300 . ?
C28 C29 1.372(3) . ?
C28 H28 0.9300 . ?
C29 C30 1.383(3) . ?
C29 H29 0.9300 . ?
C30 H30 0.9300 . ?
C31 C32 1.389(3) . ?
C31 C36 1.397(3) . ?
C32 C33 1.386(3) . ?
C32 H32 0.9300 . ?
C33 C34 1.379(3) . ?
C33 H33 0.9300 . ?
C34 C35 1.376(3) . ?
C34 H34 0.9300 . ?
C35 C36 1.385(3) . ?
C35 H35 0.9300 . ?
C36 H36 0.9300 . ?

loop_
_geom_torsion_atom_site_label_1
_geom_torsion_atom_site_label_2
_geom_torsion_atom_site_label_3
_geom_torsion_atom_site_label_4
_geom_torsion
_geom_torsion_site_symmetry_1
_geom_torsion_site_symmetry_2
_geom_torsion_site_symmetry_3
_geom_torsion_site_symmetry_4
_geom_torsion_publ_flag
O2 S1 N1 C1 -178.69(15) . . . . ?
O1 S1 N1 C1 -49.03(18) . . . . ?
C6 S1 N1 C1 67.74(17) . . . . ?
S1 N1 C1 C2 178.55(14) . . . . ?
S1 N1 C1 C5 -2.2(3) . . . . ?
N1 C1 C2 C3 179.43(19) . . . . ?
C5 C1 C2 C3 0.1(3) . . . . ?
C4 N2 C3 C2 -0.3(3) . . . . ?
C1 C2 C3 N2 0.2(3) . . . . ?
C3 N2 C4 C5 0.1(3) . . . . ?
N2 C4 C5 C1 0.2(3) . . . . ?
N1 C1 C5 C4 -179.52(19) . . . . ?
C2 C1 C5 C4 -0.3(3) . . . . ?
O2 S1 C6 C7 -88.19(19) . . . . ?
O1 S1 C6 C7 149.22(18) . . . . ?
N1 S1 C6 C7 26.5(2) . . . . ?
O2 S1 C6 C11 90.3(2) . . . . ?
O1 S1 C6 C11 -32.3(2) . . . . ?
N1 S1 C6 C11 -155.06(19) . . . . ?
C11 C6 C7 C8 -2.3(3) . . . . ?
S1 C6 C7 C8 176.22(18) . . . . ?
C6 C7 C8 C9 0.7(4) . . . . ?
C12 O3 C9 C8 17.3(4) . . . . ?
C12 O3 C9 C10 -163.8(3) . . . . ?
C7 C8 C9 O3 179.8(3) . . . . ?
C7 C8 C9 C10 1.0(4) . . . . ?
O3 C9 C10 C11 179.8(3) . . . . ?
C8 C9 C10 C11 -1.2(4) . . . . ?
C9 C10 C11 C6 -0.3(4) . . . . ?
C7 C6 C11 C10 2.0(4) . . . . ?
S1 C6 C11 C10 -176.5(2) . . . . ?
C25 P1 C13 C18 -142.83(17) . . . . ?
C31 P1 C13 C18 -23.6(2) . . . . ?
C19 P1 C13 C18 97.34(18) . . . . ?
C25 P1 C13 C14 43.0(2) . . . . ?
C31 P1 C13 C14 162.23(17) . . . . ?
C19 P1 C13 C14 -76.87(19) . . . . ?
C18 C13 C14 C15 -0.5(3) . . . . ?
P1 C13 C14 C15 173.81(18) . . . . ?
C13 C14 C15 C16 1.1(4) . . . . ?
C14 C15 C16 C17 -1.0(4) . . . . ?
C15 C16 C17 C18 0.3(4) . . . . ?
C16 C17 C18 C13 0.3(4) . . . . ?
C14 C13 C18 C17 -0.2(3) . . . . ?
P1 C13 C18 C17 -174.47(18) . . . . ?
C25 P1 C19 C24 80.9(2) . . . . ?
C31 P1 C19 C24 -38.9(2) . . . . ?
C13 P1 C19 C24 -159.49(19) . . . . ?
C25 P1 C19 C20 -96.45(19) . . . . ?
C31 P1 C19 C20 143.67(18) . . . . ?
C13 P1 C19 C20 23.1(2) . . . . ?
C24 C19 C20 C21 -1.0(4) . . . . ?
P1 C19 C20 C21 176.4(2) . . . . ?
C19 C20 C21 C22 -0.3(4) . . . . ?
C20 C21 C22 C23 1.6(5) . . . . ?
C21 C22 C23 C24 -1.6(5) . . . . ?
C20 C19 C24 C23 1.0(4) . . . . ?
P1 C19 C24 C23 -176.4(2) . . . . ?
C22 C23 C24 C19 0.2(4) . . . . ?
C31 P1 C25 C30 94.38(18) . . . . ?
C19 P1 C25 C30 -26.58(19) . . . . ?
C13 P1 C25 C30 -145.61(17) . . . . ?
C31 P1 C25 C26 -80.25(18) . . . . ?
C19 P1 C25 C26 158.80(16) . . . . ?
C13 P1 C25 C26 39.76(19) . . . . ?
C30 C25 C26 C27 -0.5(3) . . . . ?
P1 C25 C26 C27 174.21(16) . . . . ?
C25 C26 C27 C28 1.0(3) . . . . ?
C26 C27 C28 C29 -0.8(3) . . . . ?
C27 C28 C29 C30 -0.1(4) . . . . ?
C28 C29 C30 C25 0.6(3) . . . . ?
C26 C25 C30 C29 -0.3(3) . . . . ?
P1 C25 C30 C29 -174.99(17) . . . . ?
C25 P1 C31 C32 -160.47(16) . . . . ?
C19 P1 C31 C32 -39.91(19) . . . . ?
C13 P1 C31 C32 79.81(18) . . . . ?
C25 P1 C31 C36 22.13(19) . . . . ?
C19 P1 C31 C36 142.68(16) . . . . ?
C13 P1 C31 C36 -97.59(17) . . . . ?
C36 C31 C32 C33 0.1(3) . . . . ?
P1 C31 C32 C33 -177.31(17) . . . . ?
C31 C32 C33 C34 -0.8(3) . . . . ?
C32 C33 C34 C35 0.6(4) . . . . ?
C33 C34 C35 C36 0.2(4) . . . . ?
C34 C35 C36 C31 -0.8(3) . . . . ?
C32 C31 C36 C35 0.7(3) . . . . ?
P1 C31 C36 C35 178.09(17) . . . . ?
